data_4517805
loop_
_publ_author_name
'Morad, Viktoriia'
'Yakunin, Sergii'
'Kovalenko, Maksym V.'

_publ_section_title
;
 Supramolecular Approach for Fine-Tuning of the Bright Luminescence from
 Zero-Dimensional Antimony(III) Halides
;
_journal_name_full 'ACS Materials Letters'
_journal_page_first 845
_journal_page_last 852
_journal_paper_doi 10.1021/acsmaterialslett.0c00174
_journal_year 2020
_chemical_formula_moiety 'C12 H24 Cs O6, Br5 Sb, C15 H31 Cs N O7'
_chemical_formula_sum 'C27 H55 Br5 Cs2 N O13 Sb'
_chemical_formula_weight 1388.84
_chemical_name_systematic 'Cesium pentabromoantimonate(III) 1,4,7,10,13,16-hexaoxacyclooctadecane N,N-dimethylformamide'
_space_group_crystal_system monoclinic
_space_group_IT_number 4
_space_group_name_Hall 'P 2yb'
_space_group_name_H-M_alt 'P 1 21 1'
_atom_sites_solution_hydrogens geom
_atom_sites_solution_primary dual
_audit_creation_date 2020-05-27
_audit_creation_method
;
Olex2 1.3
(compiled 2020.02.04 svn.rd84adfe8 for OlexSys, GUI svn.r6032)
;
_cell_angle_alpha 90
_cell_angle_beta 92.2680(10)
_cell_angle_gamma 90
_cell_formula_units_Z 2
_cell_length_a 10.1265(2)
_cell_length_b 15.3814(2)
_cell_length_c 14.2252(2)
_cell_measurement_reflns_used 18885
_cell_measurement_temperature 120.02(13)
_cell_measurement_theta_max 32.5990
_cell_measurement_theta_min 2.3980
_cell_volume 2213.98(6)
_computing_cell_refinement 'CrysAlis RED, Oxford Diffraction Ltd.'
_computing_data_collection 'CrysAlis CCD, Oxford Diffraction Ltd.'
_computing_data_reduction 'CrysAlis RED, Oxford Diffraction Ltd.'
_computing_molecular_graphics OLEX2
_computing_publication_material OLEX2
_computing_structure_refinement 'SHELXL-97 (Sheldrick, 2008)'
_computing_structure_solution 'SHELXS-97 (Sheldrick, 2008)'
_diffrn_ambient_temperature 120.02(13)
_diffrn_detector 'Oxford Diffraction Sapphire 3'
_diffrn_detector_area_resol_mean 8.26
_diffrn_detector_type 'CCD area detector'
_diffrn_measured_fraction_theta_full 1.000
_diffrn_measured_fraction_theta_max 0.948
_diffrn_measurement_details
;
List of Runs (angles in degrees, time in seconds):

  # Type    Start    End  Width  t~exp~   \w     \q     \k     \f   Frames
--------------------------------------------------------------------------
  1  \w    -32.00   3.00   1.00   20.00    --  -25.15 -77.00 120.00   35
  2  \w    -88.00  -7.00   1.00   20.00    --  -25.15 -57.00 -60.00   81
  3  \w    -92.00 -50.00   1.00   20.00    --  -25.15 144.00  18.80   42
  4  \w    -87.00  -4.00   1.00   20.00    --  -25.15 136.00-134.61   83
  5  \w    -93.00   3.00   1.00   20.00    --  -25.15 -77.00  60.00   96
  6  \w    -68.00   2.00   1.00   20.00    --  -25.15 -77.00 -90.00   70
  7  \w      7.00  90.00   1.00   20.00    --   25.62  57.00-120.00   83
  8  \w    -42.00  41.00   1.00   20.00    --   25.62 -38.00 -30.00   83
  9  \w    -43.00  43.00   1.00   20.00    --   25.62 -57.00-180.00   86
 10  \w    -40.00  48.00   1.00   20.00    --   25.62 -38.00  60.00   88
 11  \w      3.00  93.00   1.00   20.00    --   25.62  38.00 150.00   90
;
_diffrn_measurement_device 'kappa-stage diffractometer'
_diffrn_measurement_device_type 'Oxford Diffraction Xcalibur S'
_diffrn_measurement_method '\w and \f scans'
_diffrn_radiation_monochromator 'focusing graphite'
_diffrn_radiation_probe x-ray
_diffrn_radiation_type MoK\a
_diffrn_radiation_wavelength 0.71073
_diffrn_radiation_xray_symbol K-L~3~
_diffrn_reflns_av_R_equivalents 0.0354
_diffrn_reflns_av_unetI/netI 0.0401
_diffrn_reflns_Laue_measured_fraction_full 1.000
_diffrn_reflns_Laue_measured_fraction_max 0.948
_diffrn_reflns_limit_h_max 14
_diffrn_reflns_limit_h_min -15
_diffrn_reflns_limit_k_max 22
_diffrn_reflns_limit_k_min -23
_diffrn_reflns_limit_l_max 20
_diffrn_reflns_limit_l_min -21
_diffrn_reflns_number 48884
_diffrn_reflns_point_group_measured_fraction_full 1.000
_diffrn_reflns_point_group_measured_fraction_max 0.917
_diffrn_reflns_theta_full 25.242
_diffrn_reflns_theta_max 32.747
_diffrn_reflns_theta_min 1.951
_diffrn_source 'sealed tube'
_exptl_absorpt_coefficient_mu 6.808
_exptl_absorpt_correction_T_max 0.93985
_exptl_absorpt_correction_T_min 0.93985
_exptl_absorpt_correction_type sphere
_exptl_absorpt_process_details
;
CrysAlisPro 1.171.39.28c (Rigaku Oxford Diffraction, 2015)
Spherical absorption correction
 using equivalent radius and absorption coefficient.
Empirical absorption correction using spherical harmonics,
 implemented in SCALE3 ABSPACK scaling algorithm.
;
_exptl_crystal_colour 'clear light colourless'
_exptl_crystal_colour_lustre clear
_exptl_crystal_colour_modifier light
_exptl_crystal_colour_primary colourless
_exptl_crystal_density_diffrn 2.083
_exptl_crystal_description block
_exptl_crystal_F_000 1328
_exptl_crystal_recrystallization_method 'crystalized from N,N-dimethylformamide'
_exptl_crystal_size_max 0.8
_exptl_crystal_size_mid 0.2
_exptl_crystal_size_min 0.05
_exptl_crystal_size_rad 0.2
_refine_diff_density_max 1.170
_refine_diff_density_min -1.069
_refine_diff_density_rms 0.131
_refine_ls_abs_structure_details
;
 Refined as an inversion twin.
;
_refine_ls_abs_structure_Flack 0.067(10)
_refine_ls_extinction_method none
_refine_ls_goodness_of_fit_ref 1.047
_refine_ls_hydrogen_treatment constr
_refine_ls_matrix_type full
_refine_ls_number_parameters 445
_refine_ls_number_reflns 14990
_refine_ls_number_restraints 1
_refine_ls_restrained_S_all 1.047
_refine_ls_R_factor_all 0.0467
_refine_ls_R_factor_gt 0.0416
_refine_ls_shift/su_max 0.001
_refine_ls_shift/su_mean 0.000
_refine_ls_structure_factor_coef Fsqd
_refine_ls_weighting_details 'w=1/[\s^2^(Fo^2^)+(0.0569P)^2^+3.0602P] where P=(Fo^2^+2Fc^2^)/3'
_refine_ls_weighting_scheme calc
_refine_ls_wR_factor_gt 0.0951
_refine_ls_wR_factor_ref 0.0978
_reflns_Friedel_coverage 0.875
_reflns_Friedel_fraction_full 1.000
_reflns_Friedel_fraction_max 0.885
_reflns_number_gt 13948
_reflns_number_total 14990
_reflns_threshold_expression 'I > 2\s(I)'
_cod_data_source_file 1997940.cif
_cod_data_source_block 2
_cod_depositor_comments 'Adding full bibliography for 4517797--4517805.cif.'
_cod_database_code 4517805
_shelx_shelxl_version_number 2018/3
_shelx_space_group_comment
;
The symmetry employed for this shelxl refinement is uniquely defined
by the following loop, which should always be used as a source of
symmetry information in preference to the above space-group names.
They are only intended as comments.
;
_shelx_estimated_absorpt_t_max 0.727
_shelx_estimated_absorpt_t_min 0.074
_olex2_refinement_description
;
1. Twinned data refinement
 Scales: 0.933(10)
 0.067(10)
2. Fixed Uiso
 At 1.2 times of:
  All C(H) groups, All C(H,H) groups
 At 1.5 times of:
  All C(H,H,H) groups
3.a Secondary CH2 refined with riding coordinates:
 C13(H13A,H13B), C14(H14A,H14B), C15(H15A,H15B), C16(H16A,H16B), C17(H17A,
 H17B), C18(H18A,H18B), C19(H19A,H19B), C20(H20A,H20B), C21(H21A,H21B),
 C22(H22A,H22B), C23(H23A,H23B), C24(H24A,H24B), C1(H1A,H1B), C2(H2A,H2B),
 C3(H3A,H3B), C4(H4A,H4B), C5(H5A,H5B), C6(H6A,H6B), C7(H7A,H7B), C8(H8A,H8B),
 C9(H9A,H9B), C10(H10A,H10B), C11(H11A,H11B), C12(H12A,H12B)
3.b Aromatic/amide H refined with riding coordinates:
 C25(H25)
3.c Idealised Me refined as rotating group:
 C26(H26A,H26B,H26C), C27(H27A,H27B,H27C)
;
_olex2_submission_special_instructions 'No special instructions were received'
_oxdiff_exptl_absorpt_empirical_details
;
Empirical correction (ABSPACK) includes:
- Absorption correction using spherical harmonics
- Frame scaling
;

loop_
_space_group_symop_operation_xyz
'x, y, z'
'-x, y+1/2, -z'

loop_
_atom_site_label
_atom_site_type_symbol
_atom_site_fract_x
_atom_site_fract_y
_atom_site_fract_z
_atom_site_U_iso_or_equiv
_atom_site_adp_type
_atom_site_occupancy
_atom_site_site_symmetry_order
_atom_site_calc_flag
_atom_site_refinement_flags_posn
_atom_site_refinement_flags_adp
_atom_site_refinement_flags_occupancy
_atom_site_disorder_assembly
_atom_site_disorder_group
Cs01 Cs 0.43363(4) 0.57308(3) 0.74139(3) 0.01627(9) Uani 1 1 d . . . . .
Sb1 Sb 0.18516(4) 0.30483(3) 0.75202(3) 0.01122(8) Uani 1 1 d . . . . .
Br1 Br 0.32610(8) 0.38562(5) 0.60635(5) 0.01987(14) Uani 1 1 d . . . . .
Br2 Br 0.04305(7) 0.20521(5) 0.62091(5) 0.02006(14) Uani 1 1 d . . . . .
Br3 Br 0.05696(7) 0.22406(5) 0.89403(5) 0.02025(14) Uani 1 1 d . . . . .
Br4 Br 0.33179(8) 0.39914(5) 0.88937(5) 0.01887(14) Uani 1 1 d . . . . .
Br5 Br 0.01419(8) 0.42693(5) 0.73936(5) 0.02085(15) Uani 1 1 d . . . . .
O7 O 0.5352(6) 0.6392(4) 0.5564(4) 0.0221(11) Uani 1 1 d . . . . .
O8 O 0.7275(6) 0.6506(4) 0.7066(4) 0.0218(11) Uani 1 1 d . . . . .
O9 O 0.6367(5) 0.6242(4) 0.8944(4) 0.0207(10) Uani 1 1 d . . . . .
O10 O 0.3787(5) 0.6784(3) 0.9291(3) 0.0190(10) Uani 1 1 d . . . . .
O11 O 0.1789(5) 0.6689(4) 0.7796(3) 0.0193(9) Uani 1 1 d . . . . .
O12 O 0.2749(5) 0.6843(3) 0.5925(4) 0.0193(10) Uani 1 1 d . . . . .
C13 C 0.6681(8) 0.6624(6) 0.5428(5) 0.0239(14) Uani 1 1 d . . . . .
H13A H 0.679158 0.726101 0.548745 0.029 Uiso 1 1 calc R U . . .
H13B H 0.693850 0.644783 0.479098 0.029 Uiso 1 1 calc R U . . .
C14 C 0.7528(8) 0.6168(6) 0.6160(6) 0.0252(15) Uani 1 1 d . . . . .
H14A H 0.733652 0.553703 0.614382 0.030 Uiso 1 1 calc R U . . .
H14B H 0.847165 0.625129 0.602569 0.030 Uiso 1 1 calc R U . . .
C15 C 0.7981(8) 0.6038(5) 0.7791(6) 0.0248(15) Uani 1 1 d . . . . .
H15A H 0.894134 0.606342 0.768563 0.030 Uiso 1 1 calc R U . . .
H15B H 0.770529 0.542105 0.777912 0.030 Uiso 1 1 calc R U . . .
C16 C 0.7702(7) 0.6433(5) 0.8731(6) 0.0235(15) Uani 1 1 d . . . . .
H16A H 0.831278 0.618842 0.922325 0.028 Uiso 1 1 calc R U . . .
H16B H 0.783587 0.707005 0.870987 0.028 Uiso 1 1 calc R U . . .
C17 C 0.6020(7) 0.6563(5) 0.9839(5) 0.0219(14) Uani 1 1 d . . . . .
H17A H 0.614721 0.720110 0.986589 0.026 Uiso 1 1 calc R U . . .
H17B H 0.658870 0.629411 1.034073 0.026 Uiso 1 1 calc R U . . .
C18 C 0.4605(8) 0.6344(6) 0.9981(5) 0.0244(15) Uani 1 1 d . . . . .
H18A H 0.447296 0.570860 0.992348 0.029 Uiso 1 1 calc R U . . .
H18B H 0.435895 0.652373 1.061911 0.029 Uiso 1 1 calc R U . . .
C19 C 0.2433(8) 0.6607(6) 0.9426(5) 0.0235(14) Uani 1 1 d . . . . .
H19A H 0.219420 0.680140 1.006074 0.028 Uiso 1 1 calc R U . . .
H19B H 0.227110 0.597355 0.937897 0.028 Uiso 1 1 calc R U . . .
C20 C 0.1596(8) 0.7079(5) 0.8687(5) 0.0220(14) Uani 1 1 d . . . . .
H20A H 0.065237 0.704390 0.883974 0.026 Uiso 1 1 calc R U . . .
H20B H 0.185182 0.770018 0.866985 0.026 Uiso 1 1 calc R U . . .
C21 C 0.1151(8) 0.7160(5) 0.7045(5) 0.0235(15) Uani 1 1 d . . . . .
H21A H 0.150212 0.775988 0.702737 0.028 Uiso 1 1 calc R U . . .
H21B H 0.018951 0.719108 0.714107 0.028 Uiso 1 1 calc R U . . .
C22 C 0.1394(7) 0.6713(6) 0.6147(5) 0.0240(14) Uani 1 1 d . . . . .
H22A H 0.120876 0.608340 0.620677 0.029 Uiso 1 1 calc R U . . .
H22B H 0.080373 0.695152 0.563887 0.029 Uiso 1 1 calc R U . . .
C23 C 0.3096(8) 0.6455(5) 0.5060(5) 0.0226(15) Uani 1 1 d . . . . .
H23A H 0.247457 0.664790 0.454695 0.027 Uiso 1 1 calc R U . . .
H23B H 0.304160 0.581452 0.510909 0.027 Uiso 1 1 calc R U . . .
C24 C 0.4476(8) 0.6721(6) 0.4847(5) 0.0233(14) Uani 1 1 d . . . . .
H24A H 0.471302 0.648529 0.422870 0.028 Uiso 1 1 calc R U . . .
H24B H 0.453924 0.736245 0.482267 0.028 Uiso 1 1 calc R U . . .
Cs02 Cs 0.19715(4) 0.02893(2) 0.76089(3) 0.01655(9) Uani 1 1 d . . . . .
O1 O 0.2682(6) -0.0371(3) 0.5637(4) 0.0207(10) Uani 1 1 d . . . . .
O2 O 0.0111(5) -0.0886(4) 0.6229(4) 0.0205(10) Uani 1 1 d . . . . .
O3 O -0.0796(6) -0.0464(4) 0.8053(4) 0.0240(11) Uani 1 1 d . . . . .
O4 O 0.1100(6) -0.0174(4) 0.9614(4) 0.0267(12) Uani 1 1 d . . . . .
O5 O 0.3333(6) -0.1030(4) 0.9018(4) 0.0253(12) Uani 1 1 d . . . . .
O6 O 0.4474(6) -0.0906(3) 0.7187(4) 0.0207(10) Uani 1 1 d . . . . .
O13 O 0.4123(6) 0.1730(4) 0.7621(4) 0.0307(13) Uani 1 1 d . . . . .
N00L N 0.6324(6) 0.2052(4) 0.7592(4) 0.0209(12) Uani 1 1 d . . . . .
C1 C 0.1835(8) -0.0967(5) 0.5136(5) 0.0219(14) Uani 1 1 d . . . . .
H1A H 0.199546 -0.156480 0.537077 0.026 Uiso 1 1 calc R U . . .
H1B H 0.201924 -0.095307 0.445741 0.026 Uiso 1 1 calc R U . . .
C2 C 0.0427(9) -0.0713(6) 0.5276(5) 0.0239(15) Uani 1 1 d . . . . .
H2A H 0.030300 -0.008714 0.513620 0.029 Uiso 1 1 calc R U . . .
H2B H -0.016812 -0.104904 0.484273 0.029 Uiso 1 1 calc R U . . .
C3 C -0.1207(8) -0.0634(6) 0.6400(6) 0.0255(16) Uani 1 1 d . . . . .
H3A H -0.181868 -0.089713 0.592008 0.031 Uiso 1 1 calc R U . . .
H3B H -0.128902 0.000624 0.635331 0.031 Uiso 1 1 calc R U . . .
C4 C -0.1571(8) -0.0929(6) 0.7368(6) 0.0258(16) Uani 1 1 d . . . . .
H4A H -0.252130 -0.081979 0.745713 0.031 Uiso 1 1 calc R U . . .
H4B H -0.140683 -0.156058 0.743714 0.031 Uiso 1 1 calc R U . . .
C5 C -0.1062(9) -0.0723(6) 0.8995(6) 0.0297(18) Uani 1 1 d . . . . .
H5A H -0.079536 -0.133573 0.909694 0.036 Uiso 1 1 calc R U . . .
H5B H -0.201987 -0.067324 0.910008 0.036 Uiso 1 1 calc R U . . .
C6 C -0.0296(9) -0.0142(7) 0.9672(6) 0.0324(19) Uani 1 1 d . . . . .
H6A H -0.058813 0.046526 0.956287 0.039 Uiso 1 1 calc R U . . .
H6B H -0.052503 -0.030069 1.032054 0.039 Uiso 1 1 calc R U . . .
C7 C 0.1688(9) -0.0864(6) 1.0137(6) 0.0278(17) Uani 1 1 d . . . . .
H7A H 0.127424 -0.142126 0.993873 0.033 Uiso 1 1 calc R U . . .
H7B H 0.153677 -0.077957 1.081432 0.033 Uiso 1 1 calc R U . . .
C8 C 0.3137(8) -0.0899(5) 0.9986(5) 0.0214(14) Uani 1 1 d . . . . .
H8A H 0.355908 -0.034801 1.019679 0.026 Uiso 1 1 calc R U . . .
H8B H 0.354376 -0.138092 1.035688 0.026 Uiso 1 1 calc R U . . .
C9 C 0.4685(8) -0.1189(5) 0.8835(6) 0.0243(15) Uani 1 1 d . . . . .
H9A H 0.506950 -0.160117 0.930532 0.029 Uiso 1 1 calc R U . . .
H9B H 0.519276 -0.063935 0.887943 0.029 Uiso 1 1 calc R U . . .
C10 C 0.4762(8) -0.1564(5) 0.7867(6) 0.0222(14) Uani 1 1 d . . . . .
H10A H 0.565887 -0.179860 0.777922 0.027 Uiso 1 1 calc R U . . .
H10B H 0.412052 -0.204610 0.778612 0.027 Uiso 1 1 calc R U . . .
C11 C 0.4536(8) -0.1242(5) 0.6255(5) 0.0222(14) Uani 1 1 d . . . . .
H11A H 0.398387 -0.177086 0.618771 0.027 Uiso 1 1 calc R U . . .
H11B H 0.545884 -0.139907 0.612274 0.027 Uiso 1 1 calc R U . . .
C12 C 0.4043(8) -0.0558(5) 0.5576(6) 0.0246(16) Uani 1 1 d . . . . .
H12A H 0.455385 -0.001737 0.569334 0.029 Uiso 1 1 calc R U . . .
H12B H 0.421081 -0.075285 0.492819 0.029 Uiso 1 1 calc R U . . .
C25 C 0.5044(7) 0.2250(5) 0.7596(5) 0.0201(13) Uani 1 1 d . . . . .
H25 H 0.482100 0.284992 0.757733 0.024 Uiso 1 1 calc R U . . .
C26 C 0.6775(10) 0.1161(6) 0.7616(6) 0.035(2) Uani 1 1 d . . . . .
H26A H 0.728523 0.105569 0.820497 0.053 Uiso 1 1 calc R U . . .
H26B H 0.733541 0.105403 0.708195 0.053 Uiso 1 1 calc R U . . .
H26C H 0.601162 0.076978 0.757804 0.053 Uiso 1 1 calc R U . . .
C27 C 0.7309(8) 0.2737(7) 0.7556(7) 0.036(2) Uani 1 1 d . . . . .
H27A H 0.783496 0.265639 0.699859 0.053 Uiso 1 1 calc R U . . .
H27B H 0.788918 0.271219 0.812283 0.053 Uiso 1 1 calc R U . . .
H27C H 0.686683 0.330325 0.752102 0.053 Uiso 1 1 calc R U . . .

loop_
_atom_site_aniso_label
_atom_site_aniso_U_11
_atom_site_aniso_U_22
_atom_site_aniso_U_33
_atom_site_aniso_U_23
_atom_site_aniso_U_13
_atom_site_aniso_U_12
Cs01 0.0196(2) 0.01591(17) 0.01328(17) 0.00027(14) 0.00036(14) -0.00101(15)
Sb1 0.00929(16) 0.01322(16) 0.01119(16) 0.00005(12) 0.00076(12) 0.00051(13)
Br1 0.0217(3) 0.0225(3) 0.0157(3) -0.0008(2) 0.0051(3) -0.0042(3)
Br2 0.0193(3) 0.0234(3) 0.0171(3) -0.0031(3) -0.0041(2) -0.0014(3)
Br3 0.0184(3) 0.0253(3) 0.0173(3) 0.0051(3) 0.0039(2) -0.0008(3)
Br4 0.0208(3) 0.0211(3) 0.0146(3) -0.0012(2) -0.0015(2) -0.0045(3)
Br5 0.0209(4) 0.0219(3) 0.0198(3) 0.0021(3) 0.0029(3) 0.0096(3)
O7 0.021(3) 0.029(3) 0.016(2) 0.005(2) 0.0030(19) 0.000(2)
O8 0.021(3) 0.025(3) 0.020(2) -0.001(2) 0.0035(19) 0.005(2)
O9 0.020(2) 0.026(3) 0.016(2) -0.0035(19) -0.0019(19) -0.001(2)
O10 0.018(2) 0.022(2) 0.017(2) 0.0010(19) 0.0005(18) -0.001(2)
O11 0.022(2) 0.019(2) 0.017(2) 0.001(2) 0.0006(18) 0.003(2)
O12 0.017(2) 0.023(3) 0.018(2) 0.0015(18) -0.0001(18) -0.0014(19)
C13 0.023(4) 0.028(3) 0.021(3) 0.000(3) 0.007(3) -0.005(3)
C14 0.020(4) 0.030(4) 0.026(4) -0.006(3) 0.007(3) 0.001(3)
C15 0.019(4) 0.027(4) 0.028(4) 0.003(3) 0.002(3) 0.003(3)
C16 0.015(3) 0.029(4) 0.026(4) 0.001(3) -0.006(3) -0.003(3)
C17 0.022(3) 0.029(4) 0.015(3) -0.004(3) -0.004(2) 0.003(3)
C18 0.027(4) 0.034(4) 0.012(3) -0.001(3) 0.001(3) 0.002(3)
C19 0.024(4) 0.032(4) 0.016(3) -0.002(3) 0.008(3) -0.005(3)
C20 0.018(3) 0.026(4) 0.023(3) -0.006(3) 0.007(3) 0.000(3)
C21 0.016(3) 0.028(4) 0.027(4) 0.005(3) 0.000(3) -0.001(3)
C22 0.018(3) 0.034(4) 0.019(3) 0.003(3) -0.004(2) -0.007(3)
C23 0.027(4) 0.027(4) 0.014(3) 0.000(2) -0.001(3) 0.003(3)
C24 0.030(4) 0.027(3) 0.013(3) 0.002(3) 0.001(3) 0.006(3)
Cs02 0.01751(19) 0.01618(18) 0.01612(18) 0.00067(14) 0.00285(14) 0.00092(15)
O1 0.021(3) 0.020(2) 0.021(2) -0.002(2) 0.004(2) 0.002(2)
O2 0.017(2) 0.028(3) 0.017(2) 0.000(2) 0.0024(18) 0.005(2)
O3 0.021(3) 0.030(3) 0.021(3) 0.004(2) 0.007(2) -0.004(2)
O4 0.027(3) 0.030(3) 0.023(3) 0.002(2) 0.004(2) 0.001(2)
O5 0.019(3) 0.037(3) 0.019(2) 0.001(2) 0.001(2) 0.006(2)
O6 0.022(3) 0.021(2) 0.019(2) 0.0011(19) 0.004(2) 0.001(2)
O13 0.023(3) 0.034(3) 0.036(3) 0.000(3) 0.004(2) -0.009(3)
N00L 0.016(3) 0.029(3) 0.018(3) 0.000(2) 0.002(2) 0.007(2)
C1 0.027(4) 0.023(3) 0.016(3) -0.001(3) 0.002(3) 0.000(3)
C2 0.027(4) 0.030(4) 0.015(3) 0.002(3) -0.001(3) 0.001(3)
C3 0.015(3) 0.039(5) 0.023(4) -0.004(3) 0.001(3) 0.004(3)
C4 0.020(4) 0.028(4) 0.030(4) -0.003(3) 0.008(3) -0.004(3)
C5 0.026(4) 0.038(4) 0.026(4) 0.010(3) 0.015(3) 0.003(4)
C6 0.025(4) 0.050(5) 0.023(4) 0.008(4) 0.011(3) 0.007(4)
C7 0.029(4) 0.035(4) 0.019(3) 0.002(3) 0.005(3) 0.006(3)
C8 0.022(3) 0.026(4) 0.016(3) 0.001(3) -0.002(3) 0.000(3)
C9 0.018(3) 0.029(4) 0.025(4) 0.003(3) -0.002(3) 0.004(3)
C10 0.017(3) 0.022(3) 0.027(4) 0.003(3) 0.003(3) 0.002(3)
C11 0.021(4) 0.025(3) 0.021(3) -0.003(3) 0.004(3) 0.005(3)
C12 0.019(4) 0.032(4) 0.023(4) 0.004(3) 0.009(3) 0.000(3)
C25 0.016(3) 0.024(3) 0.020(3) 0.003(3) 0.000(2) 0.003(3)
C26 0.042(5) 0.037(5) 0.027(4) 0.004(3) 0.008(4) 0.025(4)
C27 0.013(3) 0.055(6) 0.039(5) -0.007(4) 0.003(3) -0.007(4)

loop_
_atom_type_symbol
_atom_type_description
_atom_type_scat_dispersion_real
_atom_type_scat_dispersion_imag
_atom_type_scat_source
C C 0.0033 0.0016 'International Tables Vol C Tables 4.2.6.8 and 6.1.1.4'
H H 0.0000 0.0000 'International Tables Vol C Tables 4.2.6.8 and 6.1.1.4'
Br Br -0.2901 2.4595 'International Tables Vol C Tables 4.2.6.8 and 6.1.1.4'
Cs Cs -0.3680 2.1192 'International Tables Vol C Tables 4.2.6.8 and 6.1.1.4'
N N 0.0061 0.0033 'International Tables Vol C Tables 4.2.6.8 and 6.1.1.4'
O O 0.0106 0.0060 'International Tables Vol C Tables 4.2.6.8 and 6.1.1.4'
Sb Sb -0.5866 1.5461 'International Tables Vol C Tables 4.2.6.8 and 6.1.1.4'

loop_
_geom_angle_atom_site_label_1
_geom_angle_atom_site_label_2
_geom_angle_atom_site_label_3
_geom_angle
_geom_angle_site_symmetry_1
_geom_angle_site_symmetry_3
_geom_angle_publ_flag
O7 Cs01 O8 53.41(14) . . ?
O7 Cs01 O10 129.12(14) . . ?
O7 Cs01 O11 108.16(14) . . ?
O7 Cs01 O12 53.92(14) . . ?
O9 Cs01 O7 106.92(15) . . ?
O9 Cs01 O8 54.44(14) . . ?
O9 Cs01 O10 53.47(14) . . ?
O9 Cs01 O11 107.55(14) . . ?
O9 Cs01 O12 131.34(14) . . ?
O10 Cs01 O8 97.56(13) . . ?
O11 Cs01 O8 129.47(14) . . ?
O11 Cs01 O10 55.00(13) . . ?
O11 Cs01 O12 55.76(13) . . ?
O12 Cs01 O8 98.32(14) . . ?
O12 Cs01 O10 100.81(13) . . ?
Br1 Sb1 Cs02 116.30(2) . . ?
Br2 Sb1 Br1 90.77(2) . . ?
Br2 Sb1 Br4 177.49(3) . . ?
Br2 Sb1 Cs02 58.746(19) . . ?
Br3 Sb1 Br1 178.09(3) . . ?
Br3 Sb1 Br2 89.82(3) . . ?
Br3 Sb1 Br4 88.52(3) . . ?
Br3 Sb1 Cs02 62.558(19) . . ?
Br4 Sb1 Br1 90.83(3) . . ?
Br4 Sb1 Cs02 118.78(2) . . ?
Br5 Sb1 Br1 89.18(3) . . ?
Br5 Sb1 Br2 91.52(3) . . ?
Br5 Sb1 Br3 92.62(3) . . ?
Br5 Sb1 Br4 90.43(3) . . ?
Br5 Sb1 Cs02 139.01(3) . . ?
Sb1 Br1 Cs01 96.35(2) . . ?
Sb1 Br2 Cs02 81.10(2) . . ?
Sb1 Br3 Cs02 78.24(2) . . ?
Sb1 Br4 Cs01 97.67(2) . . ?
C13 O7 Cs01 124.1(4) . . ?
C13 O7 C24 112.6(6) . . ?
C24 O7 Cs01 121.2(4) . . ?
C14 O8 Cs01 101.7(4) . . ?
C14 O8 C15 111.5(6) . . ?
C15 O8 Cs01 98.1(4) . . ?
C16 O9 Cs01 121.4(4) . . ?
C17 O9 Cs01 123.2(4) . . ?
C17 O9 C16 112.8(6) . . ?
C18 O10 Cs01 102.6(4) . . ?
C19 O10 Cs01 102.6(4) . . ?
C19 O10 C18 110.6(6) . . ?
C20 O11 Cs01 120.8(4) . . ?
C20 O11 C21 112.4(6) . . ?
C21 O11 Cs01 118.3(4) . . ?
C22 O12 Cs01 104.2(4) . . ?
C23 O12 Cs01 102.6(4) . . ?
C23 O12 C22 113.7(6) . . ?
O7 C13 H13A 110.1 . . ?
O7 C13 H13B 110.1 . . ?
O7 C13 C14 108.0(6) . . ?
H13A C13 H13B 108.4 . . ?
C14 C13 H13A 110.1 . . ?
C14 C13 H13B 110.1 . . ?
Cs01 C14 H14A 70.6 . . ?
Cs01 C14 H14B 162.8 . . ?
O8 C14 Cs01 56.9(4) . . ?
O8 C14 C13 109.9(6) . . ?
O8 C14 H14A 109.7 . . ?
O8 C14 H14B 109.7 . . ?
C13 C14 Cs01 86.3(4) . . ?
C13 C14 H14A 109.7 . . ?
C13 C14 H14B 109.7 . . ?
H14A C14 H14B 108.2 . . ?
Cs01 C15 H15A 162.3 . . ?
Cs01 C15 H15B 66.4 . . ?
O8 C15 Cs01 59.7(4) . . ?
O8 C15 H15A 109.8 . . ?
O8 C15 H15B 109.8 . . ?
O8 C15 C16 109.4(6) . . ?
H15A C15 H15B 108.2 . . ?
C16 C15 Cs01 87.7(4) . . ?
C16 C15 H15A 109.8 . . ?
C16 C15 H15B 109.8 . . ?
O9 C16 C15 108.5(6) . . ?
O9 C16 H16A 110.0 . . ?
O9 C16 H16B 110.0 . . ?
C15 C16 H16A 110.0 . . ?
C15 C16 H16B 110.0 . . ?
H16A C16 H16B 108.4 . . ?
O9 C17 H17A 110.0 . . ?
O9 C17 H17B 110.0 . . ?
O9 C17 C18 108.3(6) . . ?
H17A C17 H17B 108.4 . . ?
C18 C17 H17A 110.0 . . ?
C18 C17 H17B 110.0 . . ?
Cs01 C18 H18A 70.6 . . ?
Cs01 C18 H18B 161.2 . . ?
O10 C18 Cs01 55.6(3) . . ?
O10 C18 C17 109.5(6) . . ?
O10 C18 H18A 109.8 . . ?
O10 C18 H18B 109.8 . . ?
C17 C18 Cs01 87.6(4) . . ?
C17 C18 H18A 109.8 . . ?
C17 C18 H18B 109.8 . . ?
H18A C18 H18B 108.2 . . ?
Cs01 C19 H19A 162.3 . . ?
Cs01 C19 H19B 71.6 . . ?
O10 C19 Cs01 55.8(3) . . ?
O10 C19 H19A 109.8 . . ?
O10 C19 H19B 109.8 . . ?
O10 C19 C20 109.4(6) . . ?
H19A C19 H19B 108.2 . . ?
C20 C19 Cs01 86.1(4) . . ?
C20 C19 H19A 109.8 . . ?
C20 C19 H19B 109.8 . . ?
O11 C20 C19 108.9(6) . . ?
O11 C20 H20A 109.9 . . ?
O11 C20 H20B 109.9 . . ?
C19 C20 H20A 109.9 . . ?
C19 C20 H20B 109.9 . . ?
H20A C20 H20B 108.3 . . ?
O11 C21 H21A 109.9 . . ?
O11 C21 H21B 109.9 . . ?
O11 C21 C22 109.0(6) . . ?
H21A C21 H21B 108.3 . . ?
C22 C21 H21A 109.9 . . ?
C22 C21 H21B 109.9 . . ?
Cs01 C22 H22A 73.4 . . ?
Cs01 C22 H22B 161.5 . . ?
O12 C22 Cs01 54.0(3) . . ?
O12 C22 C21 108.5(6) . . ?
O12 C22 H22A 110.0 . . ?
O12 C22 H22B 110.0 . . ?
C21 C22 Cs01 85.9(4) . . ?
C21 C22 H22A 110.0 . . ?
C21 C22 H22B 110.0 . . ?
H22A C22 H22B 108.4 . . ?
Cs01 C23 H23A 160.1 . . ?
Cs01 C23 H23B 69.8 . . ?
O12 C23 Cs01 55.3(3) . . ?
O12 C23 H23A 109.9 . . ?
O12 C23 H23B 109.9 . . ?
O12 C23 C24 108.9(6) . . ?
H23A C23 H23B 108.3 . . ?
C24 C23 Cs01 88.8(4) . . ?
C24 C23 H23A 109.9 . . ?
C24 C23 H23B 109.9 . . ?
O7 C24 C23 108.7(6) . . ?
O7 C24 H24A 110.0 . . ?
O7 C24 H24B 110.0 . . ?
C23 C24 H24A 110.0 . . ?
C23 C24 H24B 110.0 . . ?
H24A C24 H24B 108.3 . . ?
O1 Cs02 O2 54.19(14) . . ?
O1 Cs02 O3 107.74(15) . . ?
O1 Cs02 O4 147.45(16) . . ?
O1 Cs02 O5 104.80(14) . . ?
O1 Cs02 O6 55.14(14) . . ?
O1 Cs02 O13 92.92(16) . . ?
O3 Cs02 O2 53.61(14) . . ?
O3 Cs02 O5 90.35(15) . . ?
O3 Cs02 O6 123.22(15) . . ?
O4 Cs02 O2 104.51(15) . . ?
O4 Cs02 O3 55.81(15) . . ?
O4 Cs02 O5 52.90(15) . . ?
O4 Cs02 O6 107.22(15) . . ?
O4 Cs02 O13 112.55(16) . . ?
O5 Cs02 O2 104.99(16) . . ?
O5 Cs02 O6 54.38(14) . . ?
O6 Cs02 O2 90.67(14) . . ?
O13 Cs02 O2 142.82(15) . . ?
O13 Cs02 O3 154.02(17) . . ?
O13 Cs02 O5 99.63(17) . . ?
O13 Cs02 O6 81.41(16) . . ?
C1 O1 Cs02 120.5(4) . . ?
C12 O1 Cs02 112.6(4) . . ?
C12 O1 C1 114.0(6) . . ?
C2 O2 Cs02 109.0(4) . . ?
C3 O2 Cs02 105.9(4) . . ?
C3 O2 C2 111.0(6) . . ?
C4 O3 Cs02 121.6(4) . . ?
C4 O3 C5 112.5(6) . . ?
C5 O3 Cs02 119.7(5) . . ?
C6 O4 Cs02 111.4(4) . . ?
C7 O4 Cs02 121.8(5) . . ?
C7 O4 C6 113.3(7) . . ?
C8 O5 Cs02 117.1(4) . . ?
C8 O5 C9 112.0(6) . . ?
C9 O5 Cs02 113.3(4) . . ?
C10 O6 Cs02 115.0(4) . . ?
C10 O6 C11 111.1(6) . . ?
C11 O6 Cs02 116.5(4) . . ?
C25 O13 Cs02 174.7(6) . . ?
C25 N00L C26 121.6(7) . . ?
C25 N00L C27 120.3(7) . . ?
C26 N00L C27 118.1(7) . . ?
O1 C1 H1A 109.9 . . ?
O1 C1 H1B 109.9 . . ?
O1 C1 C2 108.8(6) . . ?
H1A C1 H1B 108.3 . . ?
C2 C1 H1A 109.9 . . ?
C2 C1 H1B 109.9 . . ?
O2 C2 C1 109.1(6) . . ?
O2 C2 H2A 109.9 . . ?
O2 C2 H2B 109.9 . . ?
C1 C2 H2A 109.9 . . ?
C1 C2 H2B 109.9 . . ?
H2A C2 H2B 108.3 . . ?
Cs02 C3 H3A 161.0 . . ?
Cs02 C3 H3B 74.4 . . ?
O2 C3 Cs02 53.4(4) . . ?
O2 C3 H3A 109.7 . . ?
O2 C3 H3B 109.7 . . ?
O2 C3 C4 109.8(7) . . ?
H3A C3 H3B 108.2 . . ?
C4 C3 Cs02 86.2(4) . . ?
C4 C3 H3A 109.7 . . ?
C4 C3 H3B 109.7 . . ?
O3 C4 C3 109.1(6) . . ?
O3 C4 H4A 109.9 . . ?
O3 C4 H4B 109.9 . . ?
C3 C4 H4A 109.9 . . ?
C3 C4 H4B 109.9 . . ?
H4A C4 H4B 108.3 . . ?
O3 C5 H5A 109.9 . . ?
O3 C5 H5B 109.9 . . ?
O3 C5 C6 108.8(7) . . ?
H5A C5 H5B 108.3 . . ?
C6 C5 H5A 109.9 . . ?
C6 C5 H5B 109.9 . . ?
Cs02 C6 H6A 84.3 . . ?
Cs02 C6 H6B 156.9 . . ?
O4 C6 Cs02 48.5(3) . . ?
O4 C6 C5 115.5(7) . . ?
O4 C6 H6A 108.4 . . ?
O4 C6 H6B 108.4 . . ?
C5 C6 Cs02 85.5(4) . . ?
C5 C6 H6A 108.4 . . ?
C5 C6 H6B 108.4 . . ?
H6A C6 H6B 107.5 . . ?
O4 C7 H7A 109.6 . . ?
O4 C7 H7B 109.6 . . ?
O4 C7 C8 110.3(7) . . ?
H7A C7 H7B 108.1 . . ?
C8 C7 H7A 109.6 . . ?
C8 C7 H7B 109.6 . . ?
O5 C8 C7 108.8(6) . . ?
O5 C8 H8A 109.9 . . ?
O5 C8 H8B 109.9 . . ?
C7 C8 H8A 109.9 . . ?
C7 C8 H8B 109.9 . . ?
H8A C8 H8B 108.3 . . ?
O5 C9 H9A 110.0 . . ?
O5 C9 H9B 110.0 . . ?
O5 C9 C10 108.6(6) . . ?
H9A C9 H9B 108.3 . . ?
C10 C9 H9A 110.0 . . ?
C10 C9 H9B 110.0 . . ?
O6 C10 C9 109.6(6) . . ?
O6 C10 H10A 109.7 . . ?
O6 C10 H10B 109.7 . . ?
C9 C10 H10A 109.7 . . ?
C9 C10 H10B 109.7 . . ?
H10A C10 H10B 108.2 . . ?
O6 C11 H11A 110.0 . . ?
O6 C11 H11B 110.0 . . ?
O6 C11 C12 108.6(6) . . ?
H11A C11 H11B 108.4 . . ?
C12 C11 H11A 110.0 . . ?
C12 C11 H11B 110.0 . . ?
Cs02 C12 H12A 83.4 . . ?
Cs02 C12 H12B 156.4 . . ?
O1 C12 Cs02 47.6(3) . . ?
O1 C12 C11 113.8(6) . . ?
O1 C12 H12A 108.8 . . ?
O1 C12 H12B 108.8 . . ?
C11 C12 Cs02 86.1(4) . . ?
C11 C12 H12A 108.8 . . ?
C11 C12 H12B 108.8 . . ?
H12A C12 H12B 107.7 . . ?
O13 C25 N00L 126.2(8) . . ?
O13 C25 H25 116.9 . . ?
N00L C25 H25 116.9 . . ?
N00L C26 H26A 109.5 . . ?
N00L C26 H26B 109.5 . . ?
N00L C26 H26C 109.5 . . ?
H26A C26 H26B 109.5 . . ?
H26A C26 H26C 109.5 . . ?
H26B C26 H26C 109.5 . . ?
N00L C27 H27A 109.5 . . ?
N00L C27 H27B 109.5 . . ?
N00L C27 H27C 109.5 . . ?
H27A C27 H27B 109.5 . . ?
H27A C27 H27C 109.5 . . ?
H27B C27 H27C 109.5 . . ?

loop_
_geom_bond_atom_site_label_1
_geom_bond_atom_site_label_2
_geom_bond_distance
_geom_bond_site_symmetry_2
_geom_bond_publ_flag
Cs01 O7 3.039(5) . ?
Cs01 O8 3.262(6) . ?
Cs01 O9 3.037(5) . ?
Cs01 O10 3.191(5) . ?
Cs01 O11 3.039(5) . ?
Cs01 O12 3.119(5) . ?
Sb1 Br1 2.8476(8) . ?
Sb1 Br2 2.7721(8) . ?
Sb1 Br3 2.7418(8) . ?
Sb1 Br4 2.8102(8) . ?
Sb1 Br5 2.5558(8) . ?
Sb1 Cs02 4.2472(6) . ?
Br2 Cs02 3.6751(8) . ?
Br3 Cs02 3.8501(9) . ?
O7 C13 1.412(9) . ?
O7 C24 1.418(9) . ?
O8 C14 1.423(9) . ?
O8 C15 1.427(9) . ?
O9 C16 1.428(9) . ?
O9 C17 1.424(9) . ?
O10 C18 1.429(9) . ?
O10 C19 1.418(9) . ?
O11 C20 1.422(9) . ?
O11 C21 1.424(9) . ?
O12 C22 1.435(9) . ?
O12 C23 1.423(9) . ?
C13 H13A 0.9900 . ?
C13 H13B 0.9900 . ?
C13 C14 1.497(12) . ?
C14 H14A 0.9900 . ?
C14 H14B 0.9900 . ?
C15 H15A 0.9900 . ?
C15 H15B 0.9900 . ?
C15 C16 1.505(11) . ?
C16 H16A 0.9900 . ?
C16 H16B 0.9900 . ?
C17 H17A 0.9900 . ?
C17 H17B 0.9900 . ?
C17 C18 1.493(11) . ?
C18 H18A 0.9900 . ?
C18 H18B 0.9900 . ?
C19 H19A 0.9900 . ?
C19 H19B 0.9900 . ?
C19 C20 1.511(11) . ?
C20 H20A 0.9900 . ?
C20 H20B 0.9900 . ?
C21 H21A 0.9900 . ?
C21 H21B 0.9900 . ?
C21 C22 1.479(11) . ?
C22 H22A 0.9900 . ?
C22 H22B 0.9900 . ?
C23 H23A 0.9900 . ?
C23 H23B 0.9900 . ?
C23 C24 1.498(12) . ?
C24 H24A 0.9900 . ?
C24 H24B 0.9900 . ?
Cs02 O1 3.094(5) . ?
Cs02 O2 3.222(6) . ?
Cs02 O3 3.121(6) . ?
Cs02 O4 3.102(6) . ?
Cs02 O5 3.133(6) . ?
Cs02 O6 3.207(6) . ?
Cs02 O13 3.107(6) . ?
O1 C1 1.427(9) . ?
O1 C12 1.414(10) . ?
O2 C2 1.430(9) . ?
O2 C3 1.420(9) . ?
O3 C4 1.420(10) . ?
O3 C5 1.434(9) . ?
O4 C6 1.421(10) . ?
O4 C7 1.413(10) . ?
O5 C8 1.414(9) . ?
O5 C9 1.425(10) . ?
O6 C10 1.422(9) . ?
O6 C11 1.426(9) . ?
O13 C25 1.231(10) . ?
N00L C25 1.331(10) . ?
N00L C26 1.445(11) . ?
N00L C27 1.452(12) . ?
C1 H1A 0.9900 . ?
C1 H1B 0.9900 . ?
C1 C2 1.500(12) . ?
C2 H2A 0.9900 . ?
C2 H2B 0.9900 . ?
C3 H3A 0.9900 . ?
C3 H3B 0.9900 . ?
C3 C4 1.509(11) . ?
C4 H4A 0.9900 . ?
C4 H4B 0.9900 . ?
C5 H5A 0.9900 . ?
C5 H5B 0.9900 . ?
C5 C6 1.506(14) . ?
C6 H6A 0.9900 . ?
C6 H6B 0.9900 . ?
C7 H7A 0.9900 . ?
C7 H7B 0.9900 . ?
C7 C8 1.493(11) . ?
C8 H8A 0.9900 . ?
C8 H8B 0.9900 . ?
C9 H9A 0.9900 . ?
C9 H9B 0.9900 . ?
C9 C10 1.498(11) . ?
C10 H10A 0.9900 . ?
C10 H10B 0.9900 . ?
C11 H11A 0.9900 . ?
C11 H11B 0.9900 . ?
C11 C12 1.500(11) . ?
C12 H12A 0.9900 . ?
C12 H12B 0.9900 . ?
C25 H25 0.9500 . ?
C26 H26A 0.9800 . ?
C26 H26B 0.9800 . ?
C26 H26C 0.9800 . ?
C27 H27A 0.9800 . ?
C27 H27B 0.9800 . ?
C27 H27C 0.9800 . ?

loop_
_geom_torsion_atom_site_label_1
_geom_torsion_atom_site_label_2
_geom_torsion_atom_site_label_3
_geom_torsion_atom_site_label_4
_geom_torsion
_geom_torsion_site_symmetry_1
_geom_torsion_site_symmetry_2
_geom_torsion_site_symmetry_3
_geom_torsion_site_symmetry_4
_geom_torsion_publ_flag
Cs01 O7 C13 C14 22.5(8) . . . . ?
Cs01 O7 C24 C23 -15.1(8) . . . . ?
Cs01 O8 C14 C13 71.4(6) . . . . ?
Cs01 O8 C15 C16 -75.2(6) . . . . ?
Cs01 O9 C16 C15 -19.9(8) . . . . ?
Cs01 O9 C17 C18 17.1(8) . . . . ?
Cs01 O10 C18 C17 72.8(6) . . . . ?
Cs01 O10 C19 C20 -71.0(6) . . . . ?
Cs01 O11 C20 C19 -25.9(8) . . . . ?
Cs01 O11 C21 C22 32.0(7) . . . . ?
Cs01 O12 C22 C21 70.3(6) . . . . ?
Cs01 O12 C23 C24 -74.7(6) . . . . ?
Cs01 C15 C16 O9 13.6(5) . . . . ?
Cs01 C19 C20 O11 17.7(5) . . . . ?
Cs01 C23 C24 O7 10.5(6) . . . . ?
O7 C13 C14 Cs01 -14.6(5) . . . . ?
O7 C13 C14 O8 -67.4(8) . . . . ?
O8 C15 C16 O9 70.4(8) . . . . ?
O9 C17 C18 Cs01 -11.4(5) . . . . ?
O9 C17 C18 O10 -63.6(8) . . . . ?
O10 C19 C20 O11 69.3(8) . . . . ?
O11 C21 C22 Cs01 -22.3(5) . . . . ?
O11 C21 C22 O12 -72.1(8) . . . . ?
O12 C23 C24 O7 63.0(8) . . . . ?
C13 O7 C24 C23 -179.1(6) . . . . ?
C14 O8 C15 Cs01 -106.0(6) . . . . ?
C14 O8 C15 C16 178.8(6) . . . . ?
C15 O8 C14 Cs01 103.6(6) . . . . ?
C15 O8 C14 C13 175.0(6) . . . . ?
C16 O9 C17 C18 178.9(6) . . . . ?
C17 O9 C16 C15 177.9(6) . . . . ?
C18 O10 C19 Cs01 -108.9(5) . . . . ?
C18 O10 C19 C20 -179.9(6) . . . . ?
C19 O10 C18 Cs01 108.8(6) . . . . ?
C19 O10 C18 C17 -178.3(6) . . . . ?
C20 O11 C21 C22 -179.8(6) . . . . ?
C21 O11 C20 C19 -173.2(6) . . . . ?
C22 O12 C23 Cs01 -111.9(6) . . . . ?
C22 O12 C23 C24 173.4(6) . . . . ?
C23 O12 C22 Cs01 110.9(6) . . . . ?
C23 O12 C22 C21 -178.8(6) . . . . ?
C24 O7 C13 C14 -174.1(6) . . . . ?
Cs02 O1 C1 C2 39.9(7) . . . . ?
Cs02 O1 C12 C11 59.7(7) . . . . ?
Cs02 O2 C2 C1 62.2(7) . . . . ?
Cs02 O2 C3 C4 -69.2(7) . . . . ?
Cs02 O3 C4 C3 -26.3(8) . . . . ?
Cs02 O3 C5 C6 32.4(8) . . . . ?
Cs02 O4 C6 C5 57.5(8) . . . . ?
Cs02 O4 C7 C8 38.5(8) . . . . ?
Cs02 O5 C8 C7 54.6(7) . . . . ?
Cs02 O5 C9 C10 -60.5(7) . . . . ?
Cs02 O6 C10 C9 -44.9(7) . . . . ?
Cs02 O6 C11 C12 37.9(7) . . . . ?
Cs02 C3 C4 O3 17.8(6) . . . . ?
O1 C1 C2 O2 -69.9(8) . . . . ?
O2 C3 C4 O3 66.6(9) . . . . ?
O3 C5 C6 Cs02 -22.2(6) . . . . ?
O3 C5 C6 O4 -61.5(10) . . . . ?
O4 C7 C8 O5 -59.9(9) . . . . ?
O5 C9 C10 O6 71.9(8) . . . . ?
O6 C11 C12 Cs02 -27.2(5) . . . . ?
O6 C11 C12 O1 -67.0(9) . . . . ?
C1 O1 C12 Cs02 -141.9(7) . . . . ?
C1 O1 C12 C11 -82.1(8) . . . . ?
C2 O2 C3 Cs02 -118.2(6) . . . . ?
C2 O2 C3 C4 172.7(7) . . . . ?
C3 O2 C2 C1 178.5(7) . . . . ?
C4 O3 C5 C6 -174.8(7) . . . . ?
C5 O3 C4 C3 -178.6(7) . . . . ?
C6 O4 C7 C8 175.8(7) . . . . ?
C7 O4 C6 Cs02 -141.8(8) . . . . ?
C7 O4 C6 C5 -84.2(9) . . . . ?
C8 O5 C9 C10 164.2(6) . . . . ?
C9 O5 C8 C7 -172.0(7) . . . . ?
C10 O6 C11 C12 172.2(6) . . . . ?
C11 O6 C10 C9 -179.9(6) . . . . ?
C12 O1 C1 C2 178.5(6) . . . . ?
C26 N00L C25 O13 0.1(12) . . . . ?
C27 N00L C25 O13 179.7(8) . . . . ?

loop_
_twin_individual_id
_twin_individual_mass_fraction_refined
1 0.933(10)
2 0.067(10)
